data_7039685
loop_
_publ_author_name
'Pretorius, Ren\'e'
'Fructos, Manuel R.'
'M\"uller-Bunz, Helge'
'Gossage, Robert A.'
'P\'erez, Pedro J'
'Albrecht, Martin'

_publ_section_title
;
 Synthesis and catalytic applications of 1,2,3-triazolylidene gold(i)
 complexes in silver-free oxazoline syntheses and C-H bond activation.
;
_journal_issue 37
_journal_name_full 'Dalton transactions (Cambridge, England : 2003)'
_journal_page_first 14591
_journal_page_last 14602
_journal_paper_doi 10.1039/c6dt02181f
_journal_volume 45
_journal_year 2016
_chemical_formula_moiety 'C29 H36 Au N3 P, C F3 O3 S'
_chemical_formula_sum 'C30 H36 Au F3 N3 O3 P S'
_chemical_formula_weight 803.61
_chemical_name_systematic
; 
 ? 
;
_space_group_IT_number 2
_symmetry_cell_setting triclinic
_symmetry_space_group_name_Hall '-P 1'
_symmetry_space_group_name_H-M 'P -1'
_atom_sites_solution_hydrogens geom
_atom_sites_solution_primary direct
_atom_sites_solution_secondary difmap
_audit_creation_method SHELXL-97
_audit_update_record
;
2016-05-20 deposited with the CCDC.
2016-06-24 downloaded from the CCDC.
;
_cell_angle_alpha 89.133(2)
_cell_angle_beta 81.768(2)
_cell_angle_gamma 86.780(2)
_cell_formula_units_Z 2
_cell_length_a 9.0044(2)
_cell_length_b 11.9604(3)
_cell_length_c 15.0383(3)
_cell_measurement_reflns_used 14381
_cell_measurement_temperature 100(2)
_cell_measurement_theta_max 29.3750
_cell_measurement_theta_min 3.0940
_cell_volume 1600.31(6)
_computing_cell_refinement
; 
CrysAlisPro, Agilent Technologies, 
Version 1.171.36.24a (release 19-12-2012 CrysAlis171 .NET) 
(compiled Dec 19 2012,11:08:27) 
;
_computing_data_collection
; 
CrysAlisPro, Agilent Technologies, 
Version 1.171.36.24a (release 19-12-2012 CrysAlis171 .NET) 
(compiled Dec 19 2012,11:08:27) 
;
_computing_data_reduction
; 
CrysAlisPro, Agilent Technologies, 
Version 1.171.36.24a (release 19-12-2012 CrysAlis171 .NET) 
(compiled Dec 19 2012,11:08:27) 
;
_computing_structure_refinement 'SHELXL-97 (Sheldrick, 2008)'
_computing_structure_solution 'SHELXS-97 (Sheldrick, 2008)'
_diffrn_ambient_temperature 100(2)
_diffrn_detector_area_resol_mean 10.3196
_diffrn_measured_fraction_theta_full 0.992
_diffrn_measured_fraction_theta_max 0.880
_diffrn_measurement_device_type 'SuperNova, Dual, Cu at zero, Atlas'
_diffrn_measurement_method '\w scans'
_diffrn_radiation_monochromator mirror
_diffrn_radiation_source 'SuperNova (Mo) X-ray Source'
_diffrn_radiation_type MoK\a
_diffrn_radiation_wavelength 0.71073
_diffrn_reflns_av_R_equivalents 0.0458
_diffrn_reflns_av_sigmaI/netI 0.0400
_diffrn_reflns_limit_h_max 11
_diffrn_reflns_limit_h_min -12
_diffrn_reflns_limit_k_max 15
_diffrn_reflns_limit_k_min -15
_diffrn_reflns_limit_l_max 20
_diffrn_reflns_limit_l_min -20
_diffrn_reflns_number 30102
_diffrn_reflns_theta_full 27.00
_diffrn_reflns_theta_max 29.66
_diffrn_reflns_theta_min 2.78
_exptl_absorpt_coefficient_mu 4.764
_exptl_absorpt_correction_T_max 0.620
_exptl_absorpt_correction_T_min 0.544
_exptl_absorpt_correction_type analytical
_exptl_absorpt_process_details
; 
CrysAlisPro, Agilent Technologies, 
Version 1.171.36.24a (release 19-12-2012 CrysAlis171 .NET) 
(compiled Dec 19 2012,11:08:27) 
Analytical numeric absorption correction using a multifaceted crystal 
model based on expressions derived by R.C. Clark & J.S. Reid. 
(Clark, R. C. & Reid, J. S. (1995). Acta Cryst. A51, 887-897) 
;
_exptl_crystal_colour colourless
_exptl_crystal_density_diffrn 1.668
_exptl_crystal_density_method 'not measured'
_exptl_crystal_description block
_exptl_crystal_F_000 796
_exptl_crystal_size_max 0.1619
_exptl_crystal_size_mid 0.1374
_exptl_crystal_size_min 0.1310
_refine_diff_density_max 3.102
_refine_diff_density_min -1.672
_refine_diff_density_rms 0.127
_refine_ls_extinction_method none
_refine_ls_goodness_of_fit_ref 1.028
_refine_ls_hydrogen_treatment constr
_refine_ls_matrix_type full
_refine_ls_number_parameters 382
_refine_ls_number_reflns 7972
_refine_ls_number_restraints 0
_refine_ls_restrained_S_all 1.028
_refine_ls_R_factor_all 0.0339
_refine_ls_R_factor_gt 0.0312
_refine_ls_shift/su_max 0.002
_refine_ls_shift/su_mean 0.000
_refine_ls_structure_factor_coef Fsqd
_refine_ls_weighting_details 'calc w=1/[\s^2^(Fo^2^)+(0.0350P)^2^+1.5941P] where P=(Fo^2^+2Fc^2^)/3'
_refine_ls_weighting_scheme calc
_refine_ls_wR_factor_gt 0.0687
_refine_ls_wR_factor_ref 0.0717
_reflns_number_gt 7487
_reflns_number_total 7972
_reflns_threshold_expression I>2\s(I)
_cod_data_source_file c6dt02181f2.cif
_cod_data_source_block alb351_3b
_cod_depositor_comments 'Adding full bibliography for 7039683--7039686.cif.'
_cod_database_code 7039685

loop_
_symmetry_equiv_pos_as_xyz
'x, y, z'
'-x, -y, -z'

loop_
_atom_site_label
_atom_site_type_symbol
_atom_site_fract_x
_atom_site_fract_y
_atom_site_fract_z
_atom_site_U_iso_or_equiv
_atom_site_adp_type
_atom_site_occupancy
_atom_site_symmetry_multiplicity
_atom_site_calc_flag
_atom_site_refinement_flags
Au Au 0.626835(13) 0.136224(9) 0.216770(7) 0.02116(5) Uani 1 1 d .
C1 C 0.6904(4) 0.2977(3) 0.2003(2) 0.0195(6) Uani 1 1 d .
C2 C 0.7707(4) 0.3562(3) 0.1315(2) 0.0211(6) Uani 1 1 d .
C3 C 0.8626(4) 0.3220(3) 0.0448(2) 0.0242(7) Uani 1 1 d .
H3A H 0.9693 0.3343 0.0486 0.029 Uiso 1 1 calc R
H3B H 0.8318 0.3713 -0.0035 0.029 Uiso 1 1 calc R
C4 C 0.8504(4) 0.2007(3) 0.0185(2) 0.0276(7) Uani 1 1 d .
H4A H 0.7435 0.1858 0.0179 0.033 Uiso 1 1 calc R
H4B H 0.8895 0.1502 0.0636 0.033 Uiso 1 1 calc R
C5 C 0.9391(5) 0.1767(4) -0.0740(3) 0.0353(9) Uani 1 1 d .
H5A H 0.9097 0.2344 -0.1170 0.042 Uiso 1 1 calc R
H5B H 1.0475 0.1820 -0.0709 0.042 Uiso 1 1 calc R
C6 C 0.9133(5) 0.0620(4) -0.1083(3) 0.0450(10) Uani 1 1 d .
H6A H 0.9767 0.0491 -0.1663 0.067 Uiso 1 1 calc R
H6B H 0.8074 0.0582 -0.1159 0.067 Uiso 1 1 calc R
H6C H 0.9392 0.0047 -0.0651 0.067 Uiso 1 1 calc R
N1 N 0.6385(3) 0.3788(2) 0.26121(18) 0.0210(5) Uani 1 1 d .
C7 C 0.5525(4) 0.3636(3) 0.3512(2) 0.0257(7) Uani 1 1 d .
H7A H 0.4691 0.3143 0.3471 0.031 Uiso 1 1 calc R
H7B H 0.5085 0.4370 0.3745 0.031 Uiso 1 1 calc R
C8 C 0.6534(4) 0.3121(3) 0.4155(2) 0.0281(7) Uani 1 1 d .
H8A H 0.6987 0.2398 0.3907 0.034 Uiso 1 1 calc R
H8B H 0.5910 0.2964 0.4736 0.034 Uiso 1 1 calc R
C9 C 0.7792(4) 0.3862(3) 0.4323(2) 0.0284(7) Uani 1 1 d .
H9A H 0.8368 0.4073 0.3740 0.034 Uiso 1 1 calc R
H9B H 0.7344 0.4558 0.4623 0.034 Uiso 1 1 calc R
C10 C 0.8852(4) 0.3283(3) 0.4902(2) 0.0326(8) Uani 1 1 d .
H10A H 0.8284 0.3061 0.5476 0.049 Uiso 1 1 calc R
H10B H 0.9616 0.3796 0.5011 0.049 Uiso 1 1 calc R
H10C H 0.9342 0.2616 0.4592 0.049 Uiso 1 1 calc R
N2 N 0.6791(3) 0.4808(2) 0.23746(18) 0.0227(6) Uani 1 1 d .
N3 N 0.7590(3) 0.4647(2) 0.15726(18) 0.0214(5) Uani 1 1 d .
C11 C 0.8307(4) 0.5593(3) 0.1090(2) 0.0276(7) Uani 1 1 d .
H11A H 0.7920 0.6293 0.1391 0.041 Uiso 1 1 calc R
H11B H 0.8084 0.5613 0.0471 0.041 Uiso 1 1 calc R
H11C H 0.9397 0.5507 0.1086 0.041 Uiso 1 1 calc R
P P 0.52712(9) -0.03416(7) 0.24455(5) 0.02014(16) Uani 1 1 d .
C12 C 0.3296(4) -0.0111(3) 0.2907(2) 0.0217(6) Uani 1 1 d .
C13 C 0.2562(4) 0.0913(3) 0.2729(2) 0.0239(7) Uani 1 1 d .
H13 H 0.3103 0.1469 0.2384 0.029 Uiso 1 1 calc R
C14 C 0.1057(4) 0.1124(3) 0.3052(2) 0.0290(7) Uani 1 1 d .
H14 H 0.0570 0.1824 0.2930 0.035 Uiso 1 1 calc R
C15 C 0.0261(4) 0.0316(3) 0.3551(3) 0.0315(8) Uani 1 1 d .
H15 H -0.0776 0.0456 0.3766 0.038 Uiso 1 1 calc R
C16 C 0.0982(4) -0.0706(3) 0.3737(3) 0.0316(8) Uani 1 1 d .
H16 H 0.0435 -0.1259 0.4082 0.038 Uiso 1 1 calc R
C17 C 0.2492(4) -0.0915(3) 0.3421(2) 0.0263(7) Uani 1 1 d .
H17 H 0.2981 -0.1609 0.3555 0.032 Uiso 1 1 calc R
C18 C 0.6087(3) -0.1166(3) 0.3301(2) 0.0204(6) Uani 1 1 d .
C19 C 0.6276(4) -0.0617(3) 0.4087(2) 0.0258(7) Uani 1 1 d .
H19 H 0.5981 0.0155 0.4154 0.031 Uiso 1 1 calc R
C20 C 0.6890(4) -0.1187(3) 0.4773(2) 0.0302(8) Uani 1 1 d .
H20 H 0.7004 -0.0809 0.5308 0.036 Uiso 1 1 calc R
C21 C 0.7335(4) -0.2313(3) 0.4667(2) 0.0305(8) Uani 1 1 d .
H21 H 0.7745 -0.2711 0.5134 0.037 Uiso 1 1 calc R
C22 C 0.7184(5) -0.2853(3) 0.3889(3) 0.0356(9) Uani 1 1 d .
H22 H 0.7512 -0.3620 0.3816 0.043 Uiso 1 1 calc R
C23 C 0.6554(4) -0.2288(3) 0.3207(2) 0.0304(8) Uani 1 1 d .
H23 H 0.6443 -0.2672 0.2675 0.037 Uiso 1 1 calc R
C24 C 0.5349(4) -0.1252(3) 0.1486(2) 0.0239(7) Uani 1 1 d .
C25 C 0.4535(4) -0.2216(3) 0.1532(2) 0.0294(7) Uani 1 1 d .
H25 H 0.3891 -0.2388 0.2068 0.035 Uiso 1 1 calc R
C26 C 0.4663(4) -0.2923(3) 0.0801(3) 0.0323(8) Uani 1 1 d .
H26 H 0.4128 -0.3588 0.0843 0.039 Uiso 1 1 calc R
C27 C 0.5568(4) -0.2663(3) 0.0010(3) 0.0343(8) Uani 1 1 d .
H27 H 0.5644 -0.3144 -0.0494 0.041 Uiso 1 1 calc R
C28 C 0.6361(5) -0.1699(3) -0.0045(2) 0.0350(8) Uani 1 1 d .
H28 H 0.6979 -0.1521 -0.0589 0.042 Uiso 1 1 calc R
C29 C 0.6260(4) -0.0992(3) 0.0687(2) 0.0292(7) Uani 1 1 d .
H29 H 0.6810 -0.0334 0.0645 0.035 Uiso 1 1 calc R
O1 O 0.3207(3) 0.3500(2) 0.21007(17) 0.0313(5) Uani 1 1 d .
O2 O 0.2082(3) 0.4928(2) 0.11993(17) 0.0359(6) Uani 1 1 d .
O3 O 0.0493(3) 0.3712(2) 0.21735(19) 0.0386(6) Uani 1 1 d .
S S 0.19108(10) 0.42196(7) 0.19890(5) 0.02493(17) Uani 1 1 d .
C30 C 0.1818(4) 0.5208(3) 0.2911(2) 0.0331(8) Uani 1 1 d .
F1 F 0.0664(3) 0.5947(2) 0.29251(18) 0.0555(7) Uani 1 1 d .
F2 F 0.1679(3) 0.4670(2) 0.37019(15) 0.0428(6) Uani 1 1 d .
F3 F 0.3061(3) 0.57763(19) 0.28621(16) 0.0448(6) Uani 1 1 d .

loop_
_atom_site_aniso_label
_atom_site_aniso_U_11
_atom_site_aniso_U_22
_atom_site_aniso_U_33
_atom_site_aniso_U_23
_atom_site_aniso_U_13
_atom_site_aniso_U_12
Au 0.02372(8) 0.02200(8) 0.01714(7) 0.00491(5) -0.00010(5) -0.00445(5)
C1 0.0204(15) 0.0201(15) 0.0185(15) 0.0019(12) -0.0037(12) -0.0035(12)
C2 0.0208(16) 0.0248(16) 0.0180(15) 0.0036(12) -0.0046(12) -0.0009(12)
C3 0.0239(17) 0.0309(17) 0.0167(15) 0.0040(13) 0.0005(12) -0.0002(13)
C4 0.0305(18) 0.0305(18) 0.0205(16) 0.0027(13) -0.0015(13) 0.0024(14)
C5 0.036(2) 0.043(2) 0.0254(19) -0.0045(16) 0.0007(16) 0.0019(17)
C6 0.057(3) 0.045(2) 0.032(2) -0.0101(18) -0.0063(19) 0.011(2)
N1 0.0202(13) 0.0256(14) 0.0167(13) 0.0034(10) -0.0004(10) -0.0034(10)
C7 0.0238(17) 0.0353(18) 0.0171(15) 0.0002(13) 0.0026(13) -0.0065(14)
C8 0.0324(19) 0.0330(18) 0.0175(15) 0.0057(13) 0.0016(13) -0.0046(14)
C9 0.0297(18) 0.0315(18) 0.0239(17) 0.0049(14) -0.0033(14) -0.0027(14)
C10 0.034(2) 0.039(2) 0.0239(18) 0.0022(15) -0.0036(15) 0.0032(16)
N2 0.0225(14) 0.0243(13) 0.0205(13) 0.0035(11) -0.0006(11) -0.0008(11)
N3 0.0202(13) 0.0235(13) 0.0201(13) 0.0043(11) -0.0016(10) -0.0030(10)
C11 0.0326(19) 0.0213(16) 0.0280(18) 0.0091(13) -0.0003(14) -0.0049(13)
P 0.0243(4) 0.0198(4) 0.0152(4) 0.0023(3) 0.0011(3) -0.0025(3)
C12 0.0260(17) 0.0232(15) 0.0154(14) -0.0005(12) -0.0008(12) -0.0030(12)
C13 0.0324(18) 0.0214(15) 0.0172(15) 0.0029(12) -0.0005(13) -0.0039(13)
C14 0.0344(19) 0.0249(17) 0.0264(18) 0.0016(14) -0.0020(15) 0.0035(14)
C15 0.0278(19) 0.0327(19) 0.0317(19) -0.0009(15) 0.0032(15) 0.0000(14)
C16 0.0318(19) 0.0294(18) 0.0311(19) 0.0064(15) 0.0049(15) -0.0059(14)
C17 0.0291(18) 0.0193(15) 0.0280(18) 0.0056(13) 0.0033(14) 0.0002(13)
C18 0.0188(15) 0.0241(15) 0.0175(14) 0.0046(12) -0.0001(12) -0.0026(12)
C19 0.0276(18) 0.0264(16) 0.0235(17) 0.0010(13) -0.0039(13) -0.0015(13)
C20 0.0284(19) 0.041(2) 0.0211(17) -0.0008(15) -0.0042(14) -0.0032(15)
C21 0.0247(18) 0.039(2) 0.0261(18) 0.0088(15) -0.0009(14) 0.0013(14)
C22 0.044(2) 0.0287(18) 0.033(2) 0.0058(15) -0.0057(17) 0.0057(16)
C23 0.040(2) 0.0253(17) 0.0243(17) 0.0013(14) -0.0016(15) 0.0029(15)
C24 0.0249(17) 0.0279(17) 0.0181(15) 0.0005(13) -0.0019(13) 0.0024(13)
C25 0.0275(18) 0.0334(18) 0.0265(18) -0.0019(14) -0.0009(14) -0.0024(14)
C26 0.0298(19) 0.0330(19) 0.036(2) -0.0089(15) -0.0098(15) 0.0014(15)
C27 0.033(2) 0.042(2) 0.0287(19) -0.0116(16) -0.0119(16) 0.0110(16)
C28 0.039(2) 0.045(2) 0.0190(17) -0.0025(15) 0.0025(15) 0.0039(17)
C29 0.0332(19) 0.0314(18) 0.0212(17) 0.0026(14) 0.0013(14) -0.0008(14)
O1 0.0327(14) 0.0329(13) 0.0280(13) -0.0002(10) -0.0071(11) 0.0084(10)
O2 0.0451(16) 0.0404(15) 0.0215(12) 0.0098(11) -0.0048(11) 0.0026(12)
O3 0.0315(14) 0.0462(16) 0.0409(16) 0.0097(13) -0.0130(12) -0.0097(12)
S 0.0269(4) 0.0285(4) 0.0196(4) 0.0042(3) -0.0053(3) 0.0014(3)
C30 0.039(2) 0.0347(19) 0.0248(18) 0.0022(15) -0.0017(15) 0.0010(16)
F1 0.0607(17) 0.0546(15) 0.0483(16) -0.0126(12) -0.0087(13) 0.0290(13)
F2 0.0543(15) 0.0528(14) 0.0197(11) 0.0033(10) 0.0009(10) -0.0053(12)
F3 0.0571(16) 0.0372(12) 0.0424(14) -0.0010(10) -0.0096(11) -0.0162(11)

loop_
_atom_type_symbol
_atom_type_description
_atom_type_scat_dispersion_real
_atom_type_scat_dispersion_imag
_atom_type_scat_source
C C 0.0033 0.0016 'International Tables Vol C Tables 4.2.6.8 and 6.1.1.4'
H H 0.0000 0.0000 'International Tables Vol C Tables 4.2.6.8 and 6.1.1.4'
Au Au -2.0133 8.8022 'International Tables Vol C Tables 4.2.6.8 and 6.1.1.4'
F F 0.0171 0.0103 'International Tables Vol C Tables 4.2.6.8 and 6.1.1.4'
N N 0.0061 0.0033 'International Tables Vol C Tables 4.2.6.8 and 6.1.1.4'
O O 0.0106 0.0060 'International Tables Vol C Tables 4.2.6.8 and 6.1.1.4'
P P 0.1023 0.0942 'International Tables Vol C Tables 4.2.6.8 and 6.1.1.4'
S S 0.1246 0.1234 'International Tables Vol C Tables 4.2.6.8 and 6.1.1.4'

loop_
_geom_angle_atom_site_label_1
_geom_angle_atom_site_label_2
_geom_angle_atom_site_label_3
_geom_angle
C1 Au P 172.57(9)
N1 C1 C2 103.1(3)
N1 C1 Au 122.0(2)
C2 C1 Au 134.5(2)
N3 C2 C1 106.1(3)
N3 C2 C3 120.5(3)
C1 C2 C3 133.4(3)
C2 C3 C4 115.0(3)
C2 C3 H3A 108.5
C4 C3 H3A 108.5
C2 C3 H3B 108.5
C4 C3 H3B 108.5
H3A C3 H3B 107.5
C3 C4 C5 110.8(3)
C3 C4 H4A 109.5
C5 C4 H4A 109.5
C3 C4 H4B 109.5
C5 C4 H4B 109.5
H4A C4 H4B 108.1
C6 C5 C4 112.6(3)
C6 C5 H5A 109.1
C4 C5 H5A 109.1
C6 C5 H5B 109.1
C4 C5 H5B 109.1
H5A C5 H5B 107.8
C5 C6 H6A 109.5
C5 C6 H6B 109.5
H6A C6 H6B 109.5
C5 C6 H6C 109.5
H6A C6 H6C 109.5
H6B C6 H6C 109.5
N2 N1 C1 114.9(3)
N2 N1 C7 117.8(3)
C1 N1 C7 127.2(3)
N1 C7 C8 110.6(3)
N1 C7 H7A 109.5
C8 C7 H7A 109.5
N1 C7 H7B 109.5
C8 C7 H7B 109.5
H7A C7 H7B 108.1
C7 C8 C9 113.7(3)
C7 C8 H8A 108.8
C9 C8 H8A 108.8
C7 C8 H8B 108.8
C9 C8 H8B 108.8
H8A C8 H8B 107.7
C10 C9 C8 112.3(3)
C10 C9 H9A 109.2
C8 C9 H9A 109.2
C10 C9 H9B 109.2
C8 C9 H9B 109.2
H9A C9 H9B 107.9
C9 C10 H10A 109.5
C9 C10 H10B 109.5
H10A C10 H10B 109.5
C9 C10 H10C 109.5
H10A C10 H10C 109.5
H10B C10 H10C 109.5
N1 N2 N3 102.6(2)
N2 N3 C2 113.2(3)
N2 N3 C11 119.5(3)
C2 N3 C11 127.2(3)
N3 C11 H11A 109.5
N3 C11 H11B 109.5
H11A C11 H11B 109.5
N3 C11 H11C 109.5
H11A C11 H11C 109.5
H11B C11 H11C 109.5
C24 P C18 106.18(15)
C24 P C12 106.91(15)
C18 P C12 104.59(14)
C24 P Au 116.21(11)
C18 P Au 113.92(11)
C12 P Au 108.21(10)
C17 C12 C13 119.0(3)
C17 C12 P 122.6(3)
C13 C12 P 118.3(2)
C14 C13 C12 120.7(3)
C14 C13 H13 119.7
C12 C13 H13 119.7
C13 C14 C15 119.9(3)
C13 C14 H14 120.0
C15 C14 H14 120.0
C14 C15 C16 120.0(3)
C14 C15 H15 120.0
C16 C15 H15 120.0
C17 C16 C15 120.2(3)
C17 C16 H16 119.9
C15 C16 H16 119.9
C16 C17 C12 120.2(3)
C16 C17 H17 119.9
C12 C17 H17 119.9
C23 C18 C19 118.7(3)
C23 C18 P 124.0(3)
C19 C18 P 117.3(2)
C20 C19 C18 120.9(3)
C20 C19 H19 119.5
C18 C19 H19 119.5
C21 C20 C19 119.3(3)
C21 C20 H20 120.4
C19 C20 H20 120.4
C22 C21 C20 120.3(3)
C22 C21 H21 119.9
C20 C21 H21 119.9
C21 C22 C23 120.5(3)
C21 C22 H22 119.8
C23 C22 H22 119.8
C18 C23 C22 120.4(3)
C18 C23 H23 119.8
C22 C23 H23 119.8
C29 C24 C25 119.3(3)
C29 C24 P 119.3(3)
C25 C24 P 121.4(3)
C26 C25 C24 120.3(3)
C26 C25 H25 119.8
C24 C25 H25 119.8
C27 C26 C25 120.2(4)
C27 C26 H26 119.9
C25 C26 H26 119.9
C26 C27 C28 119.7(3)
C26 C27 H27 120.1
C28 C27 H27 120.1
C27 C28 C29 120.6(3)
C27 C28 H28 119.7
C29 C28 H28 119.7
C28 C29 C24 119.8(3)
C28 C29 H29 120.1
C24 C29 H29 120.1
O3 S O1 115.52(16)
O3 S O2 114.82(17)
O1 S O2 115.00(16)
O3 S C30 102.63(18)
O1 S C30 102.92(17)
O2 S C30 103.36(17)
F1 C30 F3 107.7(3)
F1 C30 F2 107.9(3)
F3 C30 F2 106.4(3)
F1 C30 S 111.9(3)
F3 C30 S 112.1(3)
F2 C30 S 110.7(3)

loop_
_geom_bond_atom_site_label_1
_geom_bond_atom_site_label_2
_geom_bond_distance
Au C1 2.046(3)
Au P 2.2817(8)
C1 N1 1.361(4)
C1 C2 1.380(4)
C2 N3 1.354(4)
C2 C3 1.490(4)
C3 C4 1.523(5)
C3 H3A 0.9900
C3 H3B 0.9900
C4 C5 1.524(5)
C4 H4A 0.9900
C4 H4B 0.9900
C5 C6 1.514(6)
C5 H5A 0.9900
C5 H5B 0.9900
C6 H6A 0.9800
C6 H6B 0.9800
C6 H6C 0.9800
N1 N2 1.322(4)
N1 C7 1.474(4)
C7 C8 1.519(5)
C7 H7A 0.9900
C7 H7B 0.9900
C8 C9 1.528(5)
C8 H8A 0.9900
C8 H8B 0.9900
C9 C10 1.514(5)
C9 H9A 0.9900
C9 H9B 0.9900
C10 H10A 0.9800
C10 H10B 0.9800
C10 H10C 0.9800
N2 N3 1.324(4)
N3 C11 1.466(4)
C11 H11A 0.9800
C11 H11B 0.9800
C11 H11C 0.9800
P C24 1.812(3)
P C18 1.821(3)
P C12 1.821(3)
C12 C17 1.394(4)
C12 C13 1.399(5)
C13 C14 1.383(5)
C13 H13 0.9500
C14 C15 1.383(5)
C14 H14 0.9500
C15 C16 1.395(5)
C15 H15 0.9500
C16 C17 1.385(5)
C16 H16 0.9500
C17 H17 0.9500
C18 C23 1.387(5)
C18 C19 1.397(5)
C19 C20 1.390(5)
C19 H19 0.9500
C20 C21 1.388(5)
C20 H20 0.9500
C21 C22 1.372(6)
C21 H21 0.9500
C22 C23 1.390(5)
C22 H22 0.9500
C23 H23 0.9500
C24 C29 1.395(5)
C24 C25 1.396(5)
C25 C26 1.385(5)
C25 H25 0.9500
C26 C27 1.384(6)
C26 H26 0.9500
C27 C28 1.385(6)
C27 H27 0.9500
C28 C29 1.389(5)
C28 H28 0.9500
C29 H29 0.9500
O1 S 1.439(3)
O2 S 1.444(3)
O3 S 1.434(3)
S C30 1.825(4)
C30 F1 1.323(5)
C30 F3 1.334(4)
C30 F2 1.338(4)

loop_
_geom_torsion_atom_site_label_1
_geom_torsion_atom_site_label_2
_geom_torsion_atom_site_label_3
_geom_torsion_atom_site_label_4
_geom_torsion
N1 C1 C2 N3 -0.1(3)
Au C1 C2 N3 172.6(2)
N1 C1 C2 C3 177.3(3)
Au C1 C2 C3 -10.0(6)
N3 C2 C3 C4 -172.7(3)
C1 C2 C3 C4 10.2(5)
C2 C3 C4 C5 175.8(3)
C3 C4 C5 C6 -172.3(3)
C2 C1 N1 N2 -0.4(4)
Au C1 N1 N2 -174.3(2)
C2 C1 N1 C7 -176.1(3)
Au C1 N1 C7 10.1(4)
N2 N1 C7 C8 -102.5(3)
C1 N1 C7 C8 73.0(4)
N1 C7 C8 C9 63.7(4)
C7 C8 C9 C10 -175.1(3)
C1 N1 N2 N3 0.8(3)
C7 N1 N2 N3 176.9(3)
N1 N2 N3 C2 -0.9(3)
N1 N2 N3 C11 -177.4(3)
C1 C2 N3 N2 0.7(4)
C3 C2 N3 N2 -177.2(3)
C1 C2 N3 C11 176.9(3)
C3 C2 N3 C11 -0.9(5)
C24 P C12 C17 76.3(3)
C18 P C12 C17 -36.0(3)
Au P C12 C17 -157.8(3)
C24 P C12 C13 -103.2(3)
C18 P C12 C13 144.4(3)
Au P C12 C13 22.7(3)
C17 C12 C13 C14 -0.6(5)
P C12 C13 C14 179.0(3)
C12 C13 C14 C15 -0.3(5)
C13 C14 C15 C16 0.8(6)
C14 C15 C16 C17 -0.3(6)
C15 C16 C17 C12 -0.6(6)
C13 C12 C17 C16 1.1(5)
P C12 C17 C16 -178.5(3)
C24 P C18 C23 -4.0(3)
C12 P C18 C23 108.9(3)
Au P C18 C23 -133.1(3)
C24 P C18 C19 174.6(3)
C12 P C18 C19 -72.5(3)
Au P C18 C19 45.4(3)
C23 C18 C19 C20 -1.4(5)
P C18 C19 C20 180.0(3)
C18 C19 C20 C21 0.7(5)
C19 C20 C21 C22 0.7(6)
C20 C21 C22 C23 -1.5(6)
C19 C18 C23 C22 0.6(5)
P C18 C23 C22 179.2(3)
C21 C22 C23 C18 0.8(6)
C18 P C24 C29 -114.6(3)
C12 P C24 C29 134.2(3)
Au P C24 C29 13.2(3)
C18 P C24 C25 64.4(3)
C12 P C24 C25 -46.8(3)
Au P C24 C25 -167.7(2)
C29 C24 C25 C26 1.7(5)
P C24 C25 C26 -177.3(3)
C24 C25 C26 C27 -1.8(6)
C25 C26 C27 C28 0.8(6)
C26 C27 C28 C29 0.2(6)
C27 C28 C29 C24 -0.2(6)
C25 C24 C29 C28 -0.8(5)
P C24 C29 C28 178.3(3)
O3 S C30 F1 -59.1(3)
O1 S C30 F1 -179.4(3)
O2 S C30 F1 60.6(3)
O3 S C30 F3 179.8(3)
O1 S C30 F3 59.6(3)
O2 S C30 F3 -60.5(3)
O3 S C30 F2 61.3(3)
O1 S C30 F2 -59.0(3)
O2 S C30 F2 -179.1(3)
